data_7713016
loop_
_publ_author_name
'R\'eant, Benjamin Luke Leonard'
'De Alwis Jayasinghe, Dukula Prathapa Bilesha'
'Wooles, Ashley'
'Liddle, Stephen'
'Mills, David P.'

_publ_section_title
;
 Comparison of group 4 and thorium M(IV) substituted cyclopentadienyl
 silanide complexes
;
_journal_name_full 'Dalton Transactions'
_journal_paper_doi 10.1039/D3DT00987D
_journal_year 2023
_chemical_formula_moiety 'C28 H58 Hf Si6'
_chemical_formula_sum 'C28 H58 Hf Si6'
_chemical_formula_weight 741.77
_chemical_name_systematic '[Hf(Cp')2(C3H5){Si(SiMe3)3}]'
_chemical_properties_physical Air-sensitive,Moisture-sensitive
_space_group_crystal_system monoclinic
_space_group_IT_number 14
_space_group_name_Hall '-P 2ybc'
_space_group_name_H-M_alt 'P 1 21/c 1'
_atom_sites_solution_hydrogens geom
_atom_sites_solution_primary dual
_atom_sites_solution_secondary difmap
_audit_creation_date 2021-06-29
_audit_creation_method
;
Olex2 1.2
(compiled 2018.05.29 svn.r3508 for OlexSys, GUI svn.r5506)
;
_audit_update_record
;
2023-03-28 deposited with the CCDC.	2023-05-12 downloaded from the CCDC.
;
_cell_angle_alpha 90
_cell_angle_beta 96.875(3)
_cell_angle_gamma 90
_cell_formula_units_Z 4
_cell_length_a 9.3391(3)
_cell_length_b 32.1430(10)
_cell_length_c 11.9936(5)
_cell_measurement_reflns_used 8653
_cell_measurement_temperature 100(2)
_cell_measurement_theta_max 29.0250
_cell_measurement_theta_min 3.6150
_cell_volume 3574.4(2)
_computing_cell_refinement 'CrysAlisPro 1.171.39.46 (Rigaku OD, 2018)'
_computing_data_collection 'CrysAlisPro 1.171.39.46 (Rigaku OD, 2018)'
_computing_data_reduction 'CrysAlisPro 1.171.39.46 (Rigaku OD, 2018)'
_computing_molecular_graphics 'Olex2 (Dolomanov et al., 2009)'
_computing_publication_material 'Olex2 (Dolomanov et al., 2009)'
_computing_structure_refinement 'ShelXL (Sheldrick, 2015)'
_computing_structure_solution 'ShelXT (Sheldrick, 2015)'
_diffrn_ambient_environment N~2~
_diffrn_ambient_temperature 100(2)
_diffrn_detector 'CCD plate'
_diffrn_detector_area_resol_mean 8.0714
_diffrn_detector_type Eos
_diffrn_measured_fraction_theta_full 0.998
_diffrn_measured_fraction_theta_max 0.842
_diffrn_measurement_details
;
List of Runs (angles in degrees, time in seconds):

  # Type    Start    End  Width  t~exp~   \w     \q     \k     \f   Frames
#--------------------------------------------------------------------------
  1  \w    -30.00  12.00   0.50    1.00    --  -19.09 -77.00 -30.00   84
  2  \w    -86.00  16.00   0.50    1.00    --  -19.09 -19.00-150.00  204
  3  \w      2.00  49.50   0.50    1.00    --  -19.09  57.00  30.00   95
  4  \w     -7.00  29.00   0.50    1.00    --   20.18  77.00-120.00   72
;
_diffrn_measurement_device 'four-circle diffractometer'
_diffrn_measurement_device_type 'SuperNova, Single source at offset/far, Eos'
_diffrn_measurement_method '\w scans'
_diffrn_orient_matrix_type 'CrysAlisPro convention (1999,Acta A55,543-557)'
_diffrn_orient_matrix_UB_11 0.0063029000
_diffrn_orient_matrix_UB_12 0.0062171000
_diffrn_orient_matrix_UB_13 -0.0559462000
_diffrn_orient_matrix_UB_21 0.0202909000
_diffrn_orient_matrix_UB_22 -0.0205290000
_diffrn_orient_matrix_UB_23 -0.0131356000
_diffrn_orient_matrix_UB_31 -0.0734678000
_diffrn_orient_matrix_UB_32 -0.0051467000
_diffrn_orient_matrix_UB_33 -0.0158044000
_diffrn_radiation_monochromator mirror
_diffrn_radiation_probe x-ray
_diffrn_radiation_type MoK\a
_diffrn_radiation_wavelength 0.71073
_diffrn_reflns_av_R_equivalents 0.0570
_diffrn_reflns_av_unetI/netI 0.0834
_diffrn_reflns_Laue_measured_fraction_full 0.998
_diffrn_reflns_Laue_measured_fraction_max 0.842
_diffrn_reflns_limit_h_max 12
_diffrn_reflns_limit_h_min -7
_diffrn_reflns_limit_k_max 24
_diffrn_reflns_limit_k_min -44
_diffrn_reflns_limit_l_max 15
_diffrn_reflns_limit_l_min -15
_diffrn_reflns_number 15712
_diffrn_reflns_point_group_measured_fraction_full 0.998
_diffrn_reflns_point_group_measured_fraction_max 0.842
_diffrn_reflns_theta_full 25.242
_diffrn_reflns_theta_max 29.168
_diffrn_reflns_theta_min 3.355
_diffrn_source 'micro-focus sealed X-ray tube'
_diffrn_source_type 'SuperNova (Mo) X-ray Source'
_exptl_absorpt_coefficient_mu 3.135
_exptl_absorpt_correction_T_max 1.000
_exptl_absorpt_correction_T_min 0.210
_exptl_absorpt_correction_type gaussian
_exptl_absorpt_process_details
;
CrysAlisPro 1.171.39.46 (Rigaku Oxford Diffraction, 2018)
Numerical absorption correction based on gaussian integration over
			a multifaceted crystal model
Empirical absorption correction using spherical harmonics,
 implemented in SCALE3 ABSPACK scaling algorithm.
;
_exptl_crystal_colour 'clear yellowish colourless'
_exptl_crystal_colour_lustre clear
_exptl_crystal_colour_modifier yellowish
_exptl_crystal_colour_primary colourless
_exptl_crystal_density_diffrn 1.378
_exptl_crystal_description block
_exptl_crystal_F_000 1528
_exptl_crystal_preparation -
_exptl_crystal_recrystallization_method 'Crystallised from pentane at -25 oC'
_exptl_crystal_size_max 0.893
_exptl_crystal_size_mid 0.559
_exptl_crystal_size_min 0.416
_refine_diff_density_max 3.682
_refine_diff_density_min -2.306
_refine_diff_density_rms 0.201
_refine_ls_extinction_method none
_refine_ls_goodness_of_fit_ref 1.066
_refine_ls_hydrogen_treatment constr
_refine_ls_matrix_type full
_refine_ls_number_parameters 331
_refine_ls_number_reflns 8127
_refine_ls_number_restraints 0
_refine_ls_restrained_S_all 1.066
_refine_ls_R_factor_all 0.0638
_refine_ls_R_factor_gt 0.0519
_refine_ls_shift/su_max 0.001
_refine_ls_shift/su_mean 0.000
_refine_ls_structure_factor_coef Fsqd
_refine_ls_weighting_details 'w=1/[\s^2^(Fo^2^)+(0.0478P)^2^] where P=(Fo^2^+2Fc^2^)/3'
_refine_ls_weighting_scheme calc
_refine_ls_wR_factor_gt 0.1093
_refine_ls_wR_factor_ref 0.1156
_reflns_Friedel_coverage 0.000
_reflns_number_gt 6774
_reflns_number_total 8127
_reflns_threshold_expression 'I > 2\s(I)'
_cod_data_source_file d3dt00987d2.cif
_cod_data_source_block 5
_cod_depositor_comments
;
The following automatic conversions were performed:

data item '_atom_sites_solution_secondary' value 'DIFMAP' was changed
to 'difmap' in accordance with the
/home/data/users/saulius/crontab/automatic-downloads/rss-feeds/RSC/lib/dictionaries/cif_core.dic
dictionary named 'cif_core.dic' version 2.4.2 last updated on
2011-04-26.

Automatic conversion script
Id: cif_fix_values 8170 2020-07-09 18:12:32Z antanas 
;
_cod_original_cell_volume 3574.5(2)
_cod_database_code 7713016
_manchester_internal_diff_code adpm671
_manchester_internal_coll_client IV
_manchester_internal_coll_user IV
_manchester_internal_coll_date 28/06/2021
_manchester_internal_process_date 28/06/2021
_manchester_internal_process_user BR
_manchester_internal_solution_date 28/06/2021
_manchester_internal_solution_user BR
_manchester_internal_refinement_date 28/06/2021
_manchester_internal_refinement_user BR
_manchester_internal_validation_date 29/06/2021
_manchester_internal_validation_user AW
_manchester_internal_archive_date 29/06/2021
_manchester_internal_archive_user AW
_shelx_shelxl_version_number 2018/3
_chemical_oxdiff_formula C28H58HfSi6
_shelx_space_group_comment
;
The symmetry employed for this shelxl refinement is uniquely defined
by the following loop, which should always be used as a source of
symmetry information in preference to the above space-group names.
They are only intended as comments.
;
_reflns_odcompleteness_completeness 99.72
_reflns_odcompleteness_iscentric 1
_reflns_odcompleteness_theta 26.32
_olex2_refinement_description
;
1. Fixed Uiso
 At 1.2 times of:
  All C(H) groups, All C(H,H) groups
 At 1.5 times of:
  All C(H,H,H) groups
2.a Ternary CH refined with riding coordinates:
 C2(H2)
2.b Aromatic/amide H refined with riding coordinates:
 C17(H17), C18(H18), C19(H19), C20(H20), C25(H25), C26(H26), C27(H27), C28(H28)
2.c X=CH2 refined with riding coordinates:
 C1(H1A,H1B), C3(H3A,H3B)
2.d Idealised Me refined as rotating group:
 C4(H4A,H4B,H4C), C5(H5A,H5B,H5C), C6(H6A,H6B,H6C), C7(H7A,H7B,H7C), C8(H8A,
 H8B,H8C), C9(H9A,H9B,H9C), C10(H10A,H10B,H10C), C11(H11A,H11B,H11C), C12(H12A,
 H12B,H12C), C13(H13A,H13B,H13C), C14(H14A,H14B,H14C), C15(H15A,H15B,H15C),
 C21(H21A,H21B,H21C), C22(H22A,H22B,H22C), C23(H23A,H23B,H23C)
;
_olex2_submission_special_instructions 'No special instructions were received'
_oxdiff_exptl_absorpt_empirical_details
;
Empirical correction (ABSPACK) includes:
- Absorption correction using spherical harmonics
- Frame scaling
- Detector area scaling
;
_oxdiff_exptl_absorpt_empirical_full_max 7.101
_oxdiff_exptl_absorpt_empirical_full_min 0.223

loop_
_space_group_symop_operation_xyz
'x, y, z'
'-x, y+1/2, -z+1/2'
'-x, -y, -z'
'x, -y-1/2, z-1/2'

loop_
_atom_site_label
_atom_site_type_symbol
_atom_site_fract_x
_atom_site_fract_y
_atom_site_fract_z
_atom_site_U_iso_or_equiv
_atom_site_adp_type
_atom_site_occupancy
_atom_site_site_symmetry_order
_atom_site_calc_flag
_atom_site_refinement_flags_posn
_atom_site_refinement_flags_adp
_atom_site_refinement_flags_occupancy
_atom_site_disorder_assembly
_atom_site_disorder_group
Hf1 Hf 0.52893(2) 0.62239(2) 0.28077(2) 0.01130(8) Uani 1 1 d . . . . .
Si1 Si 0.69073(14) 0.63572(5) 0.49677(13) 0.0128(3) Uani 1 1 d . . . . .
Si2 Si 0.55745(15) 0.63669(5) 0.65370(13) 0.0179(3) Uani 1 1 d . . . . .
Si3 Si 0.81482(14) 0.70043(5) 0.51581(14) 0.0167(3) Uani 1 1 d . . . . .
Si4 Si 0.87926(14) 0.58946(5) 0.56726(13) 0.0172(3) Uani 1 1 d . . . . .
Si5 Si 0.22956(14) 0.66537(5) 0.04017(14) 0.0180(3) Uani 1 1 d . . . . .
Si6 Si 0.79675(15) 0.53938(5) 0.14224(14) 0.0196(3) Uani 1 1 d . . . . .
C1 C 0.5477(5) 0.55612(16) 0.3992(5) 0.0170(11) Uani 1 1 d . . . . .
H1A H 0.637073 0.560833 0.370949 0.020 Uiso 1 1 calc R . . . .
H1B H 0.544943 0.552939 0.477694 0.020 Uiso 1 1 calc R . . . .
C2 C 0.4236(5) 0.55391(16) 0.3274(5) 0.0188(12) Uani 1 1 d . . . . .
H2 H 0.330795 0.554521 0.361101 0.023 Uiso 1 1 calc R . . . .
C3 C 0.4154(5) 0.55815(17) 0.2104(5) 0.0189(12) Uani 1 1 d . . . . .
H3A H 0.500437 0.562924 0.176146 0.023 Uiso 1 1 calc R . . . .
H3B H 0.324650 0.556237 0.165503 0.023 Uiso 1 1 calc R . . . .
C4 C 0.6726(6) 0.6357(2) 0.7940(5) 0.0276(14) Uani 1 1 d . . . . .
H4A H 0.731505 0.610386 0.799840 0.041 Uiso 1 1 calc GR . . . .
H4B H 0.610515 0.636071 0.854267 0.041 Uiso 1 1 calc GR . . . .
H4C H 0.735774 0.660159 0.800675 0.041 Uiso 1 1 calc GR . . . .
C5 C 0.4340(6) 0.5904(2) 0.6597(5) 0.0263(14) Uani 1 1 d . . . . .
H5A H 0.366376 0.589176 0.590648 0.040 Uiso 1 1 calc GR . . . .
H5B H 0.380105 0.593089 0.724522 0.040 Uiso 1 1 calc GR . . . .
H5C H 0.491590 0.564804 0.666873 0.040 Uiso 1 1 calc GR . . . .
C6 C 0.4415(6) 0.6842(2) 0.6601(5) 0.0271(14) Uani 1 1 d . . . . .
H6A H 0.500374 0.709228 0.654555 0.041 Uiso 1 1 calc GR . . . .
H6B H 0.400097 0.684556 0.731361 0.041 Uiso 1 1 calc GR . . . .
H6C H 0.363657 0.683716 0.597560 0.041 Uiso 1 1 calc GR . . . .
C7 C 0.8655(6) 0.71834(19) 0.6648(5) 0.0255(13) Uani 1 1 d . . . . .
H7A H 0.778580 0.720368 0.702806 0.038 Uiso 1 1 calc GR . . . .
H7B H 0.912020 0.745675 0.664626 0.038 Uiso 1 1 calc GR . . . .
H7C H 0.932444 0.698309 0.704484 0.038 Uiso 1 1 calc GR . . . .
C8 C 0.7065(5) 0.74520(17) 0.4502(5) 0.0198(12) Uani 1 1 d . . . . .
H8A H 0.672347 0.738569 0.371715 0.030 Uiso 1 1 calc GR . . . .
H8B H 0.767053 0.770173 0.453135 0.030 Uiso 1 1 calc GR . . . .
H8C H 0.623665 0.750223 0.491323 0.030 Uiso 1 1 calc GR . . . .
C9 C 0.9878(5) 0.69940(19) 0.4490(5) 0.0260(14) Uani 1 1 d . . . . .
H9A H 1.052856 0.678384 0.486325 0.039 Uiso 1 1 calc GR . . . .
H9B H 1.034067 0.726781 0.456825 0.039 Uiso 1 1 calc GR . . . .
H9C H 0.966357 0.692490 0.369161 0.039 Uiso 1 1 calc GR . . . .
C10 C 1.0026(6) 0.5715(2) 0.4627(5) 0.0264(14) Uani 1 1 d . . . . .
H10A H 0.946124 0.556638 0.401071 0.040 Uiso 1 1 calc GR . . . .
H10B H 1.076501 0.552958 0.500101 0.040 Uiso 1 1 calc GR . . . .
H10C H 1.049078 0.595745 0.432693 0.040 Uiso 1 1 calc GR . . . .
C11 C 0.8135(6) 0.54012(19) 0.6274(5) 0.0256(14) Uani 1 1 d . . . . .
H11A H 0.748584 0.546872 0.683219 0.038 Uiso 1 1 calc GR . . . .
H11B H 0.895970 0.524221 0.663247 0.038 Uiso 1 1 calc GR . . . .
H11C H 0.761544 0.523493 0.567048 0.038 Uiso 1 1 calc GR . . . .
C12 C 1.0088(6) 0.6120(2) 0.6828(5) 0.0266(14) Uani 1 1 d . . . . .
H12A H 1.057955 0.636003 0.654189 0.040 Uiso 1 1 calc GR . . . .
H12B H 1.080180 0.590926 0.710247 0.040 Uiso 1 1 calc GR . . . .
H12C H 0.955974 0.620970 0.744508 0.040 Uiso 1 1 calc GR . . . .
C13 C 0.2652(6) 0.6190(2) -0.0457(6) 0.0315(16) Uani 1 1 d . . . . .
H13A H 0.366753 0.618804 -0.058865 0.047 Uiso 1 1 calc GR . . . .
H13B H 0.203800 0.620128 -0.117891 0.047 Uiso 1 1 calc GR . . . .
H13C H 0.243726 0.593602 -0.005553 0.047 Uiso 1 1 calc GR . . . .
C14 C 0.0301(5) 0.6696(2) 0.0409(5) 0.0258(14) Uani 1 1 d . . . . .
H14A H -0.006326 0.644171 0.072591 0.039 Uiso 1 1 calc GR . . . .
H14B H -0.016322 0.673367 -0.036145 0.039 Uiso 1 1 calc GR . . . .
H14C H 0.008374 0.693552 0.086627 0.039 Uiso 1 1 calc GR . . . .
C15 C 0.2981(6) 0.7128(2) -0.0254(5) 0.0345(17) Uani 1 1 d . . . . .
H15A H 0.289779 0.736787 0.023917 0.052 Uiso 1 1 calc GR . . . .
H15B H 0.241060 0.717842 -0.098130 0.052 Uiso 1 1 calc GR . . . .
H15C H 0.399453 0.708734 -0.036310 0.052 Uiso 1 1 calc GR . . . .
C16 C 0.3117(5) 0.66188(18) 0.1901(5) 0.0153(11) Uani 1 1 d . . . . .
C17 C 0.4038(5) 0.69044(18) 0.2545(5) 0.0175(12) Uani 1 1 d . . . . .
H17 H 0.453574 0.712656 0.223775 0.021 Uiso 1 1 calc R . . . .
C18 C 0.4114(5) 0.68147(17) 0.3685(4) 0.0153(11) Uani 1 1 d . . . . .
H18 H 0.465975 0.696271 0.427619 0.018 Uiso 1 1 calc R . . . .
C19 C 0.3233(5) 0.64640(17) 0.3806(5) 0.0145(11) Uani 1 1 d . . . . .
H19 H 0.308742 0.632729 0.448533 0.017 Uiso 1 1 calc R . . . .
C20 C 0.2616(5) 0.63586(18) 0.2714(5) 0.0180(12) Uani 1 1 d . . . . .
H20 H 0.194340 0.613893 0.254692 0.022 Uiso 1 1 calc R . . . .
C21 C 0.7635(6) 0.49629(19) 0.2394(6) 0.0308(15) Uani 1 1 d . . . . .
H21A H 0.816689 0.501628 0.313494 0.046 Uiso 1 1 calc GR . . . .
H21B H 0.796161 0.469979 0.209806 0.046 Uiso 1 1 calc GR . . . .
H21C H 0.660096 0.494572 0.246066 0.046 Uiso 1 1 calc GR . . . .
C22 C 0.9957(5) 0.54272(19) 0.1377(6) 0.0257(14) Uani 1 1 d . . . . .
H22A H 1.015928 0.563269 0.081304 0.039 Uiso 1 1 calc GR . . . .
H22B H 1.032385 0.515472 0.117960 0.039 Uiso 1 1 calc GR . . . .
H22C H 1.043133 0.551185 0.211561 0.039 Uiso 1 1 calc GR . . . .
C23 C 0.7073(6) 0.5259(2) -0.0002(5) 0.0327(16) Uani 1 1 d . . . . .
H23A H 0.602629 0.525036 0.000911 0.049 Uiso 1 1 calc GR . . . .
H23B H 0.741193 0.498581 -0.022262 0.049 Uiso 1 1 calc GR . . . .
H23C H 0.731133 0.546924 -0.054150 0.049 Uiso 1 1 calc GR . . . .
C24 C 0.7303(5) 0.59252(17) 0.1740(5) 0.0142(11) Uani 1 1 d . . . . .
C25 C 0.6264(5) 0.61388(19) 0.0965(5) 0.0180(12) Uani 1 1 d . . . . .
H25 H 0.564541 0.600859 0.038123 0.022 Uiso 1 1 calc R . . . .
C26 C 0.6290(5) 0.65624(18) 0.1191(5) 0.0193(12) Uani 1 1 d . . . . .
H26 H 0.573264 0.677053 0.077768 0.023 Uiso 1 1 calc R . . . .
C27 C 0.7296(5) 0.66259(17) 0.2146(5) 0.0165(11) Uani 1 1 d . . . . .
H27 H 0.750559 0.688475 0.251128 0.020 Uiso 1 1 calc R . . . .
C28 C 0.7934(5) 0.62440(16) 0.2466(5) 0.0168(12) Uani 1 1 d . . . . .
H28 H 0.867364 0.620339 0.307257 0.020 Uiso 1 1 calc R . . . .

loop_
_atom_site_aniso_label
_atom_site_aniso_U_11
_atom_site_aniso_U_22
_atom_site_aniso_U_33
_atom_site_aniso_U_23
_atom_site_aniso_U_13
_atom_site_aniso_U_12
Hf1 0.00705(11) 0.01111(12) 0.01547(13) -0.00039(9) 0.00029(8) -0.00006(8)
Si1 0.0099(6) 0.0124(7) 0.0155(7) 0.0003(6) -0.0011(5) 0.0006(6)
Si2 0.0186(7) 0.0181(7) 0.0174(8) 0.0003(7) 0.0038(6) -0.0010(7)
Si3 0.0136(6) 0.0135(7) 0.0226(8) -0.0028(7) 0.0011(6) -0.0015(6)
Si4 0.0131(6) 0.0176(7) 0.0196(8) 0.0012(7) -0.0037(6) 0.0030(6)
Si5 0.0098(6) 0.0224(8) 0.0204(8) 0.0010(7) -0.0032(6) 0.0025(6)
Si6 0.0146(6) 0.0150(7) 0.0297(9) -0.0030(7) 0.0052(6) 0.0019(6)
C1 0.019(2) 0.011(2) 0.022(3) 0.005(2) 0.005(2) -0.003(2)
C2 0.014(2) 0.008(2) 0.035(4) 0.003(3) 0.008(2) -0.002(2)
C3 0.012(2) 0.017(3) 0.026(3) -0.004(3) -0.003(2) -0.005(2)
C4 0.034(3) 0.025(3) 0.025(3) 0.001(3) 0.003(3) -0.001(3)
C5 0.023(3) 0.034(3) 0.023(3) 0.004(3) 0.007(2) -0.003(3)
C6 0.031(3) 0.028(3) 0.025(3) -0.002(3) 0.010(3) 0.003(3)
C7 0.026(3) 0.024(3) 0.025(3) -0.002(3) -0.005(2) -0.008(3)
C8 0.021(3) 0.013(3) 0.025(3) -0.002(3) 0.001(2) -0.002(2)
C9 0.013(2) 0.024(3) 0.040(4) 0.002(3) 0.002(2) -0.004(2)
C10 0.020(3) 0.029(3) 0.029(3) 0.001(3) 0.000(2) 0.009(3)
C11 0.022(3) 0.023(3) 0.030(3) 0.009(3) -0.006(2) 0.002(3)
C12 0.021(3) 0.030(3) 0.025(3) -0.004(3) -0.014(2) 0.009(3)
C13 0.022(3) 0.043(4) 0.027(4) -0.014(3) -0.005(3) 0.012(3)
C14 0.014(2) 0.033(3) 0.029(3) 0.000(3) -0.002(2) 0.005(3)
C15 0.023(3) 0.047(4) 0.030(4) 0.016(4) -0.009(3) -0.007(3)
C16 0.006(2) 0.021(3) 0.018(3) -0.004(2) 0.0001(19) 0.002(2)
C17 0.008(2) 0.018(3) 0.027(3) 0.003(3) 0.004(2) 0.003(2)
C18 0.014(2) 0.017(3) 0.014(3) -0.004(2) -0.001(2) 0.005(2)
C19 0.011(2) 0.014(2) 0.019(3) 0.003(2) 0.002(2) 0.005(2)
C20 0.009(2) 0.017(3) 0.027(3) -0.003(3) 0.000(2) 0.004(2)
C21 0.023(3) 0.019(3) 0.053(4) 0.002(3) 0.012(3) 0.005(3)
C22 0.018(2) 0.022(3) 0.037(4) -0.002(3) 0.003(2) 0.001(2)
C23 0.026(3) 0.034(4) 0.037(4) -0.017(3) -0.001(3) 0.000(3)
C24 0.010(2) 0.013(2) 0.020(3) 0.003(2) 0.007(2) 0.004(2)
C25 0.011(2) 0.026(3) 0.017(3) 0.003(3) 0.001(2) 0.002(2)
C26 0.015(2) 0.019(3) 0.024(3) 0.013(3) 0.005(2) 0.008(2)
C27 0.016(2) 0.012(2) 0.022(3) -0.002(2) 0.008(2) -0.002(2)
C28 0.011(2) 0.015(3) 0.024(3) -0.002(2) 0.003(2) 0.001(2)

loop_
_atom_type_symbol
_atom_type_description
_atom_type_scat_dispersion_real
_atom_type_scat_dispersion_imag
_atom_type_scat_source
C C 0.0033 0.0016 'International Tables Vol C Tables 4.2.6.8 and 6.1.1.4'
H H 0.0000 0.0000 'International Tables Vol C Tables 4.2.6.8 and 6.1.1.4'
Hf Hf -0.5830 6.1852 'International Tables Vol C Tables 4.2.6.8 and 6.1.1.4'
Si Si 0.0817 0.0704 'International Tables Vol C Tables 4.2.6.8 and 6.1.1.4'

loop_
_exptl_crystal_face_index_h
_exptl_crystal_face_index_k
_exptl_crystal_face_index_l
_exptl_crystal_face_perp_dist
-11 -20 -4 0.3327
7 -35 -7 0.2164
1 -35 10 0.2730
1 37 -10 0.1474
3 9 16 0.2627
-13 -8 3 0.4033
9 11 10 0.3397
1 -7 -17 0.1197
-2 -13 -16 0.1239
-13 -10 -1 0.3613
5 26 12 0.2311
-10 17 10 0.4843
-6 -40 -3 0.3195
-12 19 -1 0.3860
5 41 3 0.2332
0 -29 13 0.2512
1 -10 16 0.2478

loop_
_geom_angle_atom_site_label_1
_geom_angle_atom_site_label_2
_geom_angle_atom_site_label_3
_geom_angle
_geom_angle_site_symmetry_1
_geom_angle_site_symmetry_3
_geom_angle_publ_flag
C1 Hf1 Si1 68.22(12) . . ?
C1 Hf1 C24 87.72(17) . . ?
C2 Hf1 Si1 96.22(14) . . ?
C2 Hf1 C1 31.20(16) . . ?
C2 Hf1 C16 102.79(17) . . ?
C2 Hf1 C19 79.62(17) . . ?
C2 Hf1 C20 75.37(17) . . ?
C2 Hf1 C24 96.47(17) . . ?
C2 Hf1 C25 107.17(19) . . ?
C2 Hf1 C28 118.17(16) . . ?
C3 Hf1 Si1 127.00(14) . . ?
C3 Hf1 C1 58.78(18) . . ?
C3 Hf1 C2 33.01(19) . . ?
C3 Hf1 C16 89.02(17) . . ?
C3 Hf1 C17 121.76(18) . . ?
C3 Hf1 C18 126.85(17) . . ?
C3 Hf1 C19 95.75(18) . . ?
C3 Hf1 C20 75.02(18) . . ?
C3 Hf1 C24 79.94(17) . . ?
C3 Hf1 C25 77.88(19) . . ?
C3 Hf1 C26 106.81(19) . . ?
C3 Hf1 C27 130.31(18) . . ?
C3 Hf1 C28 110.92(17) . . ?
C16 Hf1 Si1 128.48(13) . . ?
C16 Hf1 C1 131.03(16) . . ?
C16 Hf1 C24 124.63(17) . . ?
C16 Hf1 C28 131.37(18) . . ?
C17 Hf1 Si1 99.90(13) . . ?
C17 Hf1 C1 143.64(17) . . ?
C17 Hf1 C2 127.75(16) . . ?
C17 Hf1 C16 32.96(17) . . ?
C17 Hf1 C18 32.49(17) . . ?
C17 Hf1 C19 54.03(17) . . ?
C17 Hf1 C20 52.77(17) . . ?
C17 Hf1 C24 128.62(17) . . ?
C17 Hf1 C25 101.51(18) . . ?
C17 Hf1 C26 74.45(17) . . ?
C17 Hf1 C27 82.10(17) . . ?
C17 Hf1 C28 114.02(16) . . ?
C18 Hf1 Si1 73.49(12) . . ?
C18 Hf1 C1 113.92(17) . . ?
C18 Hf1 C2 111.84(17) . . ?
C18 Hf1 C16 55.00(17) . . ?
C18 Hf1 C19 32.89(17) . . ?
C18 Hf1 C20 53.40(17) . . ?
C18 Hf1 C24 151.29(17) . . ?
C18 Hf1 C25 132.98(19) . . ?
C18 Hf1 C26 102.73(18) . . ?
C18 Hf1 C28 122.19(17) . . ?
C19 Hf1 Si1 82.73(13) . . ?
C19 Hf1 C1 89.81(17) . . ?
C19 Hf1 C16 55.13(17) . . ?
C19 Hf1 C20 32.52(17) . . ?
C19 Hf1 C24 175.68(17) . . ?
C19 Hf1 C28 151.81(18) . . ?
C20 Hf1 Si1 115.19(13) . . ?
C20 Hf1 C1 99.76(17) . . ?
C20 Hf1 C16 32.35(17) . . ?
C20 Hf1 C24 144.77(17) . . ?
C20 Hf1 C28 163.72(18) . . ?
C24 Hf1 Si1 99.61(12) . . ?
C25 Hf1 Si1 127.24(12) . . ?
C25 Hf1 C1 113.06(18) . . ?
C25 Hf1 C16 91.90(17) . . ?
C25 Hf1 C19 146.77(17) . . ?
C25 Hf1 C20 116.22(18) . . ?
C25 Hf1 C24 32.74(16) . . ?
C25 Hf1 C28 53.14(18) . . ?
C26 Hf1 Si1 115.45(14) . . ?
C26 Hf1 C1 141.91(17) . . ?
C26 Hf1 C2 138.6(2) . . ?
C26 Hf1 C16 78.64(16) . . ?
C26 Hf1 C19 128.02(18) . . ?
C26 Hf1 C20 110.52(18) . . ?
C26 Hf1 C24 54.24(17) . . ?
C26 Hf1 C25 32.21(18) . . ?
C26 Hf1 C28 53.54(17) . . ?
C27 Hf1 Si1 82.83(13) . . ?
C27 Hf1 C1 127.41(17) . . ?
C27 Hf1 C2 149.46(17) . . ?
C27 Hf1 C16 101.46(17) . . ?
C27 Hf1 C18 97.23(17) . . ?
C27 Hf1 C19 130.07(18) . . ?
C27 Hf1 C20 132.60(18) . . ?
C27 Hf1 C24 54.06(17) . . ?
C27 Hf1 C25 53.61(18) . . ?
C27 Hf1 C26 32.77(18) . . ?
C27 Hf1 C28 32.21(16) . . ?
C28 Hf1 Si1 74.10(14) . . ?
C28 Hf1 C1 96.15(17) . . ?
C28 Hf1 C24 32.23(16) . . ?
Si2 Si1 Hf1 116.58(6) . . ?
Si2 Si1 Si3 101.99(8) . . ?
Si2 Si1 Si4 99.33(8) . . ?
Si3 Si1 Hf1 114.51(7) . . ?
Si3 Si1 Si4 100.43(7) . . ?
Si4 Si1 Hf1 120.94(7) . . ?
C4 Si2 Si1 114.2(2) . . ?
C4 Si2 C5 103.8(3) . . ?
C5 Si2 Si1 113.5(2) . . ?
C6 Si2 Si1 113.7(2) . . ?
C6 Si2 C4 104.3(3) . . ?
C6 Si2 C5 106.4(3) . . ?
C7 Si3 Si1 115.0(2) . . ?
C7 Si3 C9 106.1(3) . . ?
C8 Si3 Si1 113.47(17) . . ?
C8 Si3 C7 103.0(3) . . ?
C8 Si3 C9 106.3(3) . . ?
C9 Si3 Si1 112.1(2) . . ?
C10 Si4 Si1 116.0(2) . . ?
C11 Si4 Si1 113.72(18) . . ?
C11 Si4 C10 104.5(3) . . ?
C12 Si4 Si1 113.9(2) . . ?
C12 Si4 C10 102.6(3) . . ?
C12 Si4 C11 104.8(3) . . ?
C13 Si5 C14 107.8(3) . . ?
C13 Si5 C16 113.8(3) . . ?
C14 Si5 C16 107.1(2) . . ?
C15 Si5 C13 109.2(3) . . ?
C15 Si5 C14 109.6(3) . . ?
C15 Si5 C16 109.4(3) . . ?
C21 Si6 C22 107.6(3) . . ?
C21 Si6 C23 108.1(3) . . ?
C21 Si6 C24 117.9(3) . . ?
C22 Si6 C24 108.0(2) . . ?
C23 Si6 C22 109.0(3) . . ?
C23 Si6 C24 106.1(3) . . ?
Hf1 C1 H1A 70.9 . . ?
Hf1 C1 H1B 129.2 . . ?
H1A C1 H1B 120.0 . . ?
C2 C1 Hf1 72.2(3) . . ?
C2 C1 H1A 120.0 . . ?
C2 C1 H1B 120.0 . . ?
Hf1 C2 H2 117.2 . . ?
C1 C2 Hf1 76.6(3) . . ?
C1 C2 H2 117.2 . . ?
C1 C2 C3 124.7(5) . . ?
C3 C2 Hf1 70.6(3) . . ?
C3 C2 H2 117.2 . . ?
Hf1 C3 H3A 70.1 . . ?
Hf1 C3 H3B 125.1 . . ?
C2 C3 Hf1 76.4(3) . . ?
C2 C3 H3A 120.0 . . ?
C2 C3 H3B 120.0 . . ?
H3A C3 H3B 120.0 . . ?
Si2 C4 H4A 109.5 . . ?
Si2 C4 H4B 109.5 . . ?
Si2 C4 H4C 109.5 . . ?
H4A C4 H4B 109.5 . . ?
H4A C4 H4C 109.5 . . ?
H4B C4 H4C 109.5 . . ?
Si2 C5 H5A 109.5 . . ?
Si2 C5 H5B 109.5 . . ?
Si2 C5 H5C 109.5 . . ?
H5A C5 H5B 109.5 . . ?
H5A C5 H5C 109.5 . . ?
H5B C5 H5C 109.5 . . ?
Si2 C6 H6A 109.5 . . ?
Si2 C6 H6B 109.5 . . ?
Si2 C6 H6C 109.5 . . ?
H6A C6 H6B 109.5 . . ?
H6A C6 H6C 109.5 . . ?
H6B C6 H6C 109.5 . . ?
Si3 C7 H7A 109.5 . . ?
Si3 C7 H7B 109.5 . . ?
Si3 C7 H7C 109.5 . . ?
H7A C7 H7B 109.5 . . ?
H7A C7 H7C 109.5 . . ?
H7B C7 H7C 109.5 . . ?
Si3 C8 H8A 109.5 . . ?
Si3 C8 H8B 109.5 . . ?
Si3 C8 H8C 109.5 . . ?
H8A C8 H8B 109.5 . . ?
H8A C8 H8C 109.5 . . ?
H8B C8 H8C 109.5 . . ?
Si3 C9 H9A 109.5 . . ?
Si3 C9 H9B 109.5 . . ?
Si3 C9 H9C 109.5 . . ?
H9A C9 H9B 109.5 . . ?
H9A C9 H9C 109.5 . . ?
H9B C9 H9C 109.5 . . ?
Si4 C10 H10A 109.5 . . ?
Si4 C10 H10B 109.5 . . ?
Si4 C10 H10C 109.5 . . ?
H10A C10 H10B 109.5 . . ?
H10A C10 H10C 109.5 . . ?
H10B C10 H10C 109.5 . . ?
Si4 C11 H11A 109.5 . . ?
Si4 C11 H11B 109.5 . . ?
Si4 C11 H11C 109.5 . . ?
H11A C11 H11B 109.5 . . ?
H11A C11 H11C 109.5 . . ?
H11B C11 H11C 109.5 . . ?
Si4 C12 H12A 109.5 . . ?
Si4 C12 H12B 109.5 . . ?
Si4 C12 H12C 109.5 . . ?
H12A C12 H12B 109.5 . . ?
H12A C12 H12C 109.5 . . ?
H12B C12 H12C 109.5 . . ?
Si5 C13 H13A 109.5 . . ?
Si5 C13 H13B 109.5 . . ?
Si5 C13 H13C 109.5 . . ?
H13A C13 H13B 109.5 . . ?
H13A C13 H13C 109.5 . . ?
H13B C13 H13C 109.5 . . ?
Si5 C14 H14A 109.5 . . ?
Si5 C14 H14B 109.5 . . ?
Si5 C14 H14C 109.5 . . ?
H14A C14 H14B 109.5 . . ?
H14A C14 H14C 109.5 . . ?
H14B C14 H14C 109.5 . . ?
Si5 C15 H15A 109.5 . . ?
Si5 C15 H15B 109.5 . . ?
Si5 C15 H15C 109.5 . . ?
H15A C15 H15B 109.5 . . ?
H15A C15 H15C 109.5 . . ?
H15B C15 H15C 109.5 . . ?
Si5 C16 Hf1 131.2(3) . . ?
C17 C16 Hf1 71.8(3) . . ?
C17 C16 Si5 129.4(4) . . ?
C20 C16 Hf1 73.7(3) . . ?
C20 C16 Si5 124.7(4) . . ?
C20 C16 C17 103.8(5) . . ?
Hf1 C17 H17 117.9 . . ?
C16 C17 Hf1 75.2(3) . . ?
C16 C17 H17 124.6 . . ?
C18 C17 Hf1 74.0(3) . . ?
C18 C17 C16 110.9(5) . . ?
C18 C17 H17 124.6 . . ?
Hf1 C18 H18 118.2 . . ?
C17 C18 Hf1 73.5(3) . . ?
C17 C18 H18 126.1 . . ?
C17 C18 C19 107.7(5) . . ?
C19 C18 Hf1 74.1(3) . . ?
C19 C18 H18 126.1 . . ?
Hf1 C19 H19 117.7 . . ?
C18 C19 Hf1 73.0(3) . . ?
C18 C19 H19 127.0 . . ?
C20 C19 Hf1 74.5(3) . . ?
C20 C19 C18 106.0(5) . . ?
C20 C19 H19 127.0 . . ?
Hf1 C20 H20 120.5 . . ?
C16 C20 Hf1 73.9(3) . . ?
C16 C20 C19 111.6(5) . . ?
C16 C20 H20 124.2 . . ?
C19 C20 Hf1 73.0(3) . . ?
C19 C20 H20 124.2 . . ?
Si6 C21 H21A 109.5 . . ?
Si6 C21 H21B 109.5 . . ?
Si6 C21 H21C 109.5 . . ?
H21A C21 H21B 109.5 . . ?
H21A C21 H21C 109.5 . . ?
H21B C21 H21C 109.5 . . ?
Si6 C22 H22A 109.5 . . ?
Si6 C22 H22B 109.5 . . ?
Si6 C22 H22C 109.5 . . ?
H22A C22 H22B 109.5 . . ?
H22A C22 H22C 109.5 . . ?
H22B C22 H22C 109.5 . . ?
Si6 C23 H23A 109.5 . . ?
Si6 C23 H23B 109.5 . . ?
Si6 C23 H23C 109.5 . . ?
H23A C23 H23B 109.5 . . ?
H23A C23 H23C 109.5 . . ?
H23B C23 H23C 109.5 . . ?
Si6 C24 Hf1 135.9(3) . . ?
C25 C24 Hf1 70.6(3) . . ?
C25 C24 Si6 121.3(4) . . ?
C28 C24 Hf1 72.7(3) . . ?
C28 C24 Si6 131.1(4) . . ?
C28 C24 C25 104.5(5) . . ?
Hf1 C25 H25 116.5 . . ?
C24 C25 Hf1 76.7(3) . . ?
C24 C25 H25 124.8 . . ?
C26 C25 Hf1 73.8(3) . . ?
C26 C25 C24 110.4(5) . . ?
C26 C25 H25 124.8 . . ?
Hf1 C26 H26 118.6 . . ?
C25 C26 Hf1 74.0(3) . . ?
C25 C26 H26 126.4 . . ?
C25 C26 C27 107.2(5) . . ?
C27 C26 Hf1 73.0(3) . . ?
C27 C26 H26 126.4 . . ?
Hf1 C27 H27 115.5 . . ?
C26 C27 Hf1 74.3(3) . . ?
C26 C27 H27 125.7 . . ?
C28 C27 Hf1 76.6(3) . . ?
C28 C27 C26 108.5(5) . . ?
C28 C27 H27 125.7 . . ?
Hf1 C28 H28 120.1 . . ?
C24 C28 Hf1 75.1(3) . . ?
C24 C28 H28 125.3 . . ?
C27 C28 Hf1 71.2(3) . . ?
C27 C28 C24 109.4(5) . . ?
C27 C28 H28 125.3 . . ?

loop_
_geom_bond_atom_site_label_1
_geom_bond_atom_site_label_2
_geom_bond_distance
_geom_bond_site_symmetry_2
_geom_bond_publ_flag
Hf1 Si1 2.8708(15) . ?
Hf1 C1 2.555(5) . ?
Hf1 C2 2.501(5) . ?
Hf1 C3 2.426(5) . ?
Hf1 C16 2.526(5) . ?
Hf1 C17 2.482(5) . ?
Hf1 C18 2.489(5) . ?
Hf1 C19 2.503(5) . ?
Hf1 C20 2.524(5) . ?
Hf1 C24 2.584(5) . ?
Hf1 C25 2.503(6) . ?
Hf1 C26 2.500(5) . ?
Hf1 C27 2.483(5) . ?
Hf1 C28 2.553(5) . ?
Si1 Si2 2.378(2) . ?
Si1 Si3 2.379(2) . ?
Si1 Si4 2.381(2) . ?
Si2 C4 1.885(6) . ?
Si2 C5 1.890(6) . ?
Si2 C6 1.880(6) . ?
Si3 C7 1.883(6) . ?
Si3 C8 1.877(6) . ?
Si3 C9 1.888(5) . ?
Si4 C10 1.891(6) . ?
Si4 C11 1.876(6) . ?
Si4 C12 1.873(6) . ?
Si5 C13 1.865(6) . ?
Si5 C14 1.869(5) . ?
Si5 C15 1.863(7) . ?
Si5 C16 1.872(6) . ?
Si6 C21 1.860(6) . ?
Si6 C22 1.868(5) . ?
Si6 C23 1.860(6) . ?
Si6 C24 1.872(5) . ?
C1 H1A 0.9500 . ?
C1 H1B 0.9500 . ?
C1 C2 1.361(7) . ?
C2 H2 1.0000 . ?
C2 C3 1.402(8) . ?
C3 H3A 0.9500 . ?
C3 H3B 0.9500 . ?
C4 H4A 0.9800 . ?
C4 H4B 0.9800 . ?
C4 H4C 0.9800 . ?
C5 H5A 0.9800 . ?
C5 H5B 0.9800 . ?
C5 H5C 0.9800 . ?
C6 H6A 0.9800 . ?
C6 H6B 0.9800 . ?
C6 H6C 0.9800 . ?
C7 H7A 0.9800 . ?
C7 H7B 0.9800 . ?
C7 H7C 0.9800 . ?
C8 H8A 0.9800 . ?
C8 H8B 0.9800 . ?
C8 H8C 0.9800 . ?
C9 H9A 0.9800 . ?
C9 H9B 0.9800 . ?
C9 H9C 0.9800 . ?
C10 H10A 0.9800 . ?
C10 H10B 0.9800 . ?
C10 H10C 0.9800 . ?
C11 H11A 0.9800 . ?
C11 H11B 0.9800 . ?
C11 H11C 0.9800 . ?
C12 H12A 0.9800 . ?
C12 H12B 0.9800 . ?
C12 H12C 0.9800 . ?
C13 H13A 0.9800 . ?
C13 H13B 0.9800 . ?
C13 H13C 0.9800 . ?
C14 H14A 0.9800 . ?
C14 H14B 0.9800 . ?
C14 H14C 0.9800 . ?
C15 H15A 0.9800 . ?
C15 H15B 0.9800 . ?
C15 H15C 0.9800 . ?
C16 C17 1.421(7) . ?
C16 C20 1.407(8) . ?
C17 H17 0.9500 . ?
C17 C18 1.391(7) . ?
C18 H18 0.9500 . ?
C18 C19 1.413(7) . ?
C19 H19 0.9500 . ?
C19 C20 1.408(8) . ?
C20 H20 0.9500 . ?
C21 H21A 0.9800 . ?
C21 H21B 0.9800 . ?
C21 H21C 0.9800 . ?
C22 H22A 0.9800 . ?
C22 H22B 0.9800 . ?
C22 H22C 0.9800 . ?
C23 H23A 0.9800 . ?
C23 H23B 0.9800 . ?
C23 H23C 0.9800 . ?
C24 C25 1.436(7) . ?
C24 C28 1.426(7) . ?
C25 H25 0.9500 . ?
C25 C26 1.388(8) . ?
C26 H26 0.9500 . ?
C26 C27 1.406(8) . ?
C27 H27 0.9500 . ?
C27 C28 1.399(7) . ?
C28 H28 0.9500 . ?

loop_
_geom_torsion_atom_site_label_1
_geom_torsion_atom_site_label_2
_geom_torsion_atom_site_label_3
_geom_torsion_atom_site_label_4
_geom_torsion
_geom_torsion_site_symmetry_1
_geom_torsion_site_symmetry_2
_geom_torsion_site_symmetry_3
_geom_torsion_site_symmetry_4
_geom_torsion_publ_flag
Hf1 C1 C2 C3 54.4(5) . . . . ?
Hf1 C16 C17 C18 -66.1(4) . . . . ?
Hf1 C16 C20 C19 63.7(4) . . . . ?
Hf1 C17 C18 C19 -66.8(3) . . . . ?
Hf1 C18 C19 C20 -67.8(3) . . . . ?
Hf1 C19 C20 C16 -64.3(4) . . . . ?
Hf1 C24 C25 C26 66.8(4) . . . . ?
Hf1 C24 C28 C27 -63.4(4) . . . . ?
Hf1 C25 C26 C27 65.9(4) . . . . ?
Hf1 C26 C27 C28 69.6(4) . . . . ?
Hf1 C27 C28 C24 65.9(4) . . . . ?
Si5 C16 C17 Hf1 -128.9(4) . . . . ?
Si5 C16 C17 C18 165.0(4) . . . . ?
Si5 C16 C20 Hf1 129.3(4) . . . . ?
Si5 C16 C20 C19 -167.0(4) . . . . ?
Si6 C24 C25 Hf1 132.6(3) . . . . ?
Si6 C24 C25 C26 -160.6(4) . . . . ?
Si6 C24 C28 Hf1 -136.7(5) . . . . ?
Si6 C24 C28 C27 160.0(4) . . . . ?
C1 C2 C3 Hf1 -57.0(5) . . . . ?
C13 Si5 C16 Hf1 26.3(4) . . . . ?
C13 Si5 C16 C17 126.9(5) . . . . ?
C13 Si5 C16 C20 -72.5(5) . . . . ?
C14 Si5 C16 Hf1 145.3(3) . . . . ?
C14 Si5 C16 C17 -114.2(5) . . . . ?
C14 Si5 C16 C20 46.4(5) . . . . ?
C15 Si5 C16 Hf1 -96.1(4) . . . . ?
C15 Si5 C16 C17 4.5(5) . . . . ?
C15 Si5 C16 C20 165.1(5) . . . . ?
C16 C17 C18 Hf1 66.9(4) . . . . ?
C16 C17 C18 C19 0.1(6) . . . . ?
C17 C16 C20 Hf1 -66.0(3) . . . . ?
C17 C16 C20 C19 -2.3(6) . . . . ?
C17 C18 C19 Hf1 66.3(3) . . . . ?
C17 C18 C19 C20 -1.5(5) . . . . ?
C18 C19 C20 Hf1 66.7(3) . . . . ?
C18 C19 C20 C16 2.4(6) . . . . ?
C20 C16 C17 Hf1 67.4(3) . . . . ?
C20 C16 C17 C18 1.3(6) . . . . ?
C21 Si6 C24 Hf1 -25.3(5) . . . . ?
C21 Si6 C24 C25 -119.2(4) . . . . ?
C21 Si6 C24 C28 84.3(6) . . . . ?
C22 Si6 C24 Hf1 -147.3(4) . . . . ?
C22 Si6 C24 C25 118.8(4) . . . . ?
C22 Si6 C24 C28 -37.8(6) . . . . ?
C23 Si6 C24 Hf1 96.0(4) . . . . ?
C23 Si6 C24 C25 2.1(5) . . . . ?
C23 Si6 C24 C28 -154.5(5) . . . . ?
C24 C25 C26 Hf1 -68.7(4) . . . . ?
C24 C25 C26 C27 -2.7(6) . . . . ?
C25 C24 C28 Hf1 63.9(3) . . . . ?
C25 C24 C28 C27 0.5(6) . . . . ?
C25 C26 C27 Hf1 -66.6(4) . . . . ?
C25 C26 C27 C28 3.0(6) . . . . ?
C26 C27 C28 Hf1 -68.1(4) . . . . ?
C26 C27 C28 C24 -2.2(6) . . . . ?
C28 C24 C25 Hf1 -65.4(4) . . . . ?
C28 C24 C25 C26 1.4(6) . . . . ?

loop_
_exptl_oxdiff_crystal_face_indexfrac_h
_exptl_oxdiff_crystal_face_indexfrac_k
_exptl_oxdiff_crystal_face_indexfrac_l
_exptl_oxdiff_crystal_face_x
_exptl_oxdiff_crystal_face_y
_exptl_oxdiff_crystal_face_z
-10.9842 -19.9961 -3.9972 0.0301 0.2401 0.9731
7.0050 -34.9893 -6.9647 0.2163 0.9519 -0.2245
1.0146 -34.9470 10.0177 -0.7713 0.6064 -0.0530
0.9829 36.9457 -10.0167 0.7963 -0.6069 -0.1041
2.9983 9.0340 15.9876 -0.8194 -0.3346 -0.5194
-12.9850 -7.9880 2.9883 -0.2987 -0.1387 0.9479
8.9908 11.0181 9.9970 -0.4341 -0.1751 -0.8752
0.9972 -7.0375 -16.9836 0.9127 0.3878 0.2314
-1.9977 -13.0307 -15.9838 0.8006 0.4369 0.4664
-12.9854 -9.9966 -1.0079 -0.0876 -0.0450 1.0214
4.9893 26.0108 11.9813 -0.4772 -0.5901 -0.6898
-9.9950 17.0106 9.9711 -0.5151 -0.6830 0.4892
-5.9809 -39.9771 -2.9790 -0.1196 0.7385 0.6922
-11.9969 18.9808 -1.0256 0.0998 -0.6196 0.7999
4.9814 40.9761 2.9772 0.1196 -0.7792 -0.6239
0.0141 -28.9442 13.0107 -0.9078 0.4236 -0.0577
1.0070 -9.9514 15.9976 -0.9505 0.0146 -0.2756
